data_1570424
loop_
_publ_author_name
'He, Tao-Bin'
'Yan, Bing-Chao'
'Zhou, Yuan-Fei'
'Sang, Yue-Qian'
'Li, Xiao-Nian'
'Sun, Han-Dong'
'Wang, Chu'
'Xue, Xiao-Song'
'Puno, Pema-Tenzin'

_publ_section_title
;
 Discovery and bioinspired total syntheses of unprecedented
 sesquiterpenoid dimers unveiled bifurcating [4 + 2] cycloaddition and
 target differentiation of enantiomers.
;
_journal_issue 4
_journal_name_full 'Chemical science'
_journal_page_first 1260
_journal_page_last 1270
_journal_paper_doi 10.1039/d3sc05233h
_journal_volume 15
_journal_year 2024
_chemical_absolute_configuration ad
_chemical_formula_moiety 'C15 H22 O'
_chemical_formula_sum 'C15 H22 O'
_chemical_formula_weight 218.32
_space_group_crystal_system orthorhombic
_space_group_IT_number 19
_space_group_name_Hall 'P 2ac 2ab'
_space_group_name_H-M_alt 'P 21 21 21'
_atom_sites_solution_hydrogens geom
_audit_update_record
;
2022-10-14 deposited with the CCDC.	2023-11-28 downloaded from the CCDC.
;
_cell_angle_alpha 90
_cell_angle_beta 90
_cell_angle_gamma 90
_cell_formula_units_Z 4
_cell_length_a 8.2056(2)
_cell_length_b 9.4771(2)
_cell_length_c 16.4429(3)
_cell_measurement_reflns_used 9078
_cell_measurement_temperature 100.(2)
_cell_measurement_theta_max 72.1203
_cell_measurement_theta_min 5.3874
_cell_volume 1278.69(5)
_computing_cell_refinement 'SAINT V8.38A (Bruker AXS Inc., 2017)'
_computing_data_collection 'Bruker Instrument Service vV6.2.9'
_computing_data_reduction 'SAINT V8.38A (Bruker AXS Inc., 2017)'
_computing_molecular_graphics 'shelXle (C.B. Huebschle, rev 882)'
_computing_structure_refinement 'SHELXL-2017/1 (Sheldrick, 2017)'
_computing_structure_solution 'SHELXT 2014/5 (Sheldrick, 2014)'
_diffrn_ambient_temperature 100.(2)
_diffrn_detector_area_resol_mean 7.3910
_diffrn_measured_fraction_theta_full 0.997
_diffrn_measured_fraction_theta_max 0.997
_diffrn_measurement_device_type 'Bruker D8 QUEST PHOTON II'
_diffrn_radiation_monochromator 'Helixos MX multilayer Optic'
_diffrn_radiation_type 'Cu K\a'
_diffrn_radiation_wavelength 1.54178
_diffrn_reflns_av_R_equivalents 0.0429
_diffrn_reflns_av_unetI/netI 0.0311
_diffrn_reflns_limit_h_max 10
_diffrn_reflns_limit_h_min -9
_diffrn_reflns_limit_k_max 11
_diffrn_reflns_limit_k_min -11
_diffrn_reflns_limit_l_max 20
_diffrn_reflns_limit_l_min -20
_diffrn_reflns_number 11438
_diffrn_reflns_theta_full 72.11
_diffrn_reflns_theta_max 72.11
_diffrn_reflns_theta_min 5.39
_diffrn_source 'Ius Diamond'
_diffrn_source_type Microfocus
_exptl_absorpt_coefficient_mu 0.521
_exptl_absorpt_correction_T_max 0.94
_exptl_absorpt_correction_T_min 0.80
_exptl_absorpt_correction_type multi-scan
_exptl_absorpt_process_details
;
SADABS-2016/2 - Bruker AXS area detector scaling and absorption correction
;
_exptl_crystal_colour 'clear light colourless'
_exptl_crystal_density_diffrn 1.134
_exptl_crystal_density_method 'not measured'
_exptl_crystal_description prism
_exptl_crystal_F_000 480
_exptl_crystal_size_max 0.490
_exptl_crystal_size_mid 0.290
_exptl_crystal_size_min 0.130
_refine_diff_density_max 0.195
_refine_diff_density_min -0.148
_refine_ls_abs_structure_details
;

Flack x determined using 1015 quotients [(I+)-(I-)]/[(I+)+(I-)]
(Parsons, Flack and Wagner, Acta Cryst. B69 (2013) 249-259).
;
_refine_ls_abs_structure_Flack -0.02(11)
_refine_ls_extinction_method none
_refine_ls_goodness_of_fit_ref 1.101
_refine_ls_hydrogen_treatment constr
_refine_ls_matrix_type full
_refine_ls_number_parameters 148
_refine_ls_number_reflns 2511
_refine_ls_number_restraints 0
_refine_ls_restrained_S_all 1.101
_refine_ls_R_factor_all 0.0312
_refine_ls_R_factor_gt 0.0302
_refine_ls_shift/su_max 0.000
_refine_ls_shift/su_mean 0.000
_refine_ls_structure_factor_coef Fsqd
_refine_ls_weighting_details 'w=1/[\s^2^(Fo^2^)+(0.0397P)^2^+0.2073P] where P=(Fo^2^+2Fc^2^)/3'
_refine_ls_weighting_scheme calc
_refine_ls_wR_factor_gt 0.0802
_refine_ls_wR_factor_ref 0.0813
_reflns_number_gt 2456
_reflns_number_total 2511
_reflns_threshold_expression 'I > 2\s(I)'
_cod_data_source_file d3sc05233h2.cif
_cod_data_source_block shtb3c
_cod_depositor_comments
;
The following automatic conversions were performed:

data item '_exptl_absorpt_correction_type' value 'Multi-Scan' was
changed to 'multi-scan' in accordance with the
/home/data/users/saulius/crontab/automatic-downloads/rss-feeds/RSC/lib/dictionaries/cif_core.dic
dictionary named 'cif_core.dic' version 2.4.2 last updated on
2011-04-26.

Automatic conversion script
Id: cif_fix_values 8170 2020-07-09 18:12:32Z antanas 

 Adding full bibliography for 1570418--1570425.cif.
;
_cod_database_code 1570424

loop_
_space_group_symop_operation_xyz
'x, y, z'
'x+1/2, -y+1/2, -z'
'-x, y+1/2, -z+1/2'
'-x+1/2, -y, z+1/2'

loop_
_atom_site_type_symbol
_atom_site_label
_atom_site_fract_x
_atom_site_fract_y
_atom_site_fract_z
_atom_site_U_iso_or_equiv
_atom_site_adp_type
_atom_site_calc_flag
_atom_site_refinement_flags_adp
_atom_site_refinement_flags_occupancy
_atom_site_refinement_flags_posn
_atom_site_occupancy
_atom_site_disorder_assembly
_atom_site_disorder_group
O O1 1.02172(15) 0.33758(14) 0.21382(7) 0.0263(3) Uani d . . . 1 . .
C C1 0.5397(2) 0.61712(18) 0.11286(10) 0.0223(4) Uani d . . . 1 . .
H H1 0.64536 0.640627 0.088588 0.033 Uiso calc U . R 1 . .
H H5 0.454814 0.676623 0.088765 0.033 Uiso calc U . R 1 . .
H H4 0.514615 0.517655 0.10244 0.033 Uiso calc U . R 1 . .
C C2 0.54655(19) 0.64285(16) 0.20480(9) 0.0169(3) Uani d . . . 1 . .
H H3 0.571705 0.745284 0.212265 0.02 Uiso calc U . R 1 . .
C C3 0.67871(19) 0.56220(16) 0.24915(9) 0.0146(3) Uani d . . . 1 . .
C C4 0.78990(19) 0.48318(17) 0.21016(9) 0.0166(3) Uani d . . . 1 . .
H H20 0.775754 0.467584 0.153524 0.02 Uiso calc U . R 1 . .
C C5 0.93210(19) 0.41954(17) 0.25010(9) 0.0171(3) Uani d . . . 1 . .
C C6 0.96567(18) 0.46721(17) 0.33637(9) 0.0165(3) Uani d . . . 1 . .
H H10 1.014712 0.563698 0.33368 0.02 Uiso calc U . R 1 . .
C C7 1.0860(2) 0.37161(19) 0.37997(10) 0.0222(4) Uani d . . . 1 . .
H H2 1.038019 0.277607 0.38657 0.033 Uiso calc U . R 1 . .
H H11 1.111247 0.411201 0.433563 0.033 Uiso calc U . R 1 . .
H H12 1.186283 0.364376 0.347878 0.033 Uiso calc U . R 1 . .
C C8 0.37948(19) 0.61778(18) 0.24412(10) 0.0187(3) Uani d . . . 1 . .
H H19 0.296814 0.677742 0.217124 0.022 Uiso calc U . R 1 . .
H H6 0.347298 0.517931 0.236689 0.022 Uiso calc U . R 1 . .
C C9 0.3850(2) 0.65248(18) 0.33469(10) 0.0181(3) Uani d . . . 1 . .
H H18 0.276189 0.636488 0.358979 0.022 Uiso calc U . R 1 . .
H H17 0.413351 0.753218 0.342031 0.022 Uiso calc U . R 1 . .
C C10 0.51096(18) 0.56056(16) 0.37819(9) 0.0143(3) Uani d . . . 1 . .
H H13 0.479065 0.460016 0.368853 0.017 Uiso calc U . R 1 . .
C C11 0.68328(19) 0.58058(16) 0.34089(9) 0.0142(3) Uani d . . . 1 . .
H H7 0.719726 0.679123 0.352808 0.017 Uiso calc U . R 1 . .
C C12 0.80309(18) 0.47912(17) 0.38164(9) 0.0159(3) Uani d . . . 1 . .
H H8 0.752559 0.384433 0.384952 0.019 Uiso calc U . R 1 . .
H H9 0.824145 0.511762 0.437859 0.019 Uiso calc U . R 1 . .
C C13 0.50644(18) 0.58566(18) 0.46967(9) 0.0173(3) Uani d . . . 1 . .
C C14 0.5636(2) 0.72495(18) 0.50077(10) 0.0238(4) Uani d . . . 1 . .
H H16 0.54736 0.729216 0.559769 0.036 Uiso calc U . R 1 . .
H H14 0.501257 0.80062 0.474625 0.036 Uiso calc U . R 1 . .
H H15 0.679599 0.736564 0.488358 0.036 Uiso calc U . R 1 . .
C C15 0.4455(2) 0.4880(2) 0.51926(10) 0.0231(4) Uani d . . . 1 . .
H H21 0.437567 0.506197 0.57593 0.028 Uiso calc U . R 1 . .
H H22 0.409899 0.400013 0.497969 0.028 Uiso calc U . R 1 . .

loop_
_atom_site_aniso_label
_atom_site_aniso_U_11
_atom_site_aniso_U_22
_atom_site_aniso_U_33
_atom_site_aniso_U_12
_atom_site_aniso_U_13
_atom_site_aniso_U_23
O1 0.0253(6) 0.0300(7) 0.0236(6) 0.0102(5) 0.0039(5) -0.0039(5)
C1 0.0250(8) 0.0253(8) 0.0166(7) 0.0030(7) -0.0041(7) 0.0014(6)
C2 0.0186(8) 0.0160(7) 0.0160(7) 0.0000(6) -0.0023(6) 0.0012(6)
C3 0.0144(7) 0.0128(7) 0.0165(7) -0.0037(6) -0.0012(6) 0.0008(5)
C4 0.0180(7) 0.0184(7) 0.0134(7) -0.0035(6) 0.0006(6) -0.0006(6)
C5 0.0157(7) 0.0170(7) 0.0186(7) -0.0012(6) 0.0038(6) 0.0021(6)
C6 0.0121(7) 0.0185(8) 0.0189(7) 0.0004(6) -0.0001(6) 0.0010(6)
C7 0.0152(7) 0.0293(9) 0.0221(8) 0.0055(7) 0.0005(6) 0.0036(7)
C8 0.0143(7) 0.0224(8) 0.0193(7) 0.0028(6) -0.0053(6) 0.0008(6)
C9 0.0143(7) 0.0210(8) 0.0190(8) 0.0031(6) -0.0005(6) -0.0005(6)
C10 0.0130(7) 0.0146(7) 0.0153(7) 0.0002(6) -0.0010(6) -0.0010(6)
C11 0.0131(7) 0.0150(7) 0.0145(7) -0.0002(6) -0.0012(6) -0.0009(6)
C12 0.0132(7) 0.0193(7) 0.0150(7) 0.0011(6) -0.0001(6) 0.0010(6)
C13 0.0112(7) 0.0236(8) 0.0169(7) 0.0041(6) -0.0007(6) -0.0023(6)
C14 0.0291(9) 0.0242(9) 0.0180(7) -0.0031(7) 0.0021(7) -0.0046(7)
C15 0.0239(8) 0.0289(9) 0.0165(7) -0.0040(7) -0.0026(6) 0.0004(6)

loop_
_atom_type_symbol
_atom_type_description
_atom_type_scat_dispersion_real
_atom_type_scat_dispersion_imag
_atom_type_scat_source
C C 0.0181 0.0091 'International Tables Vol C Tables 4.2.6.8 and 6.1.1.4'
H H 0.0000 0.0000 'International Tables Vol C Tables 4.2.6.8 and 6.1.1.4'
O O 0.0492 0.0322 'International Tables Vol C Tables 4.2.6.8 and 6.1.1.4'

loop_
_geom_angle_atom_site_label_1
_geom_angle_atom_site_label_2
_geom_angle_atom_site_label_3
_geom_angle_site_symmetry_1
_geom_angle_site_symmetry_3
_geom_angle
_geom_angle_publ_flag
C2 C1 H1 . . 109.5 ?
C2 C1 H5 . . 109.5 ?
H1 C1 H5 . . 109.5 ?
C2 C1 H4 . . 109.5 ?
H1 C1 H4 . . 109.5 ?
H5 C1 H4 . . 109.5 ?
C3 C2 C1 . . 114.90(13) ?
C3 C2 C8 . . 111.03(12) ?
C1 C2 C8 . . 111.00(13) ?
C3 C2 H3 . . 106.4 ?
C1 C2 H3 . . 106.4 ?
C8 C2 H3 . . 106.4 ?
C4 C3 C2 . . 122.56(14) ?
C4 C3 C11 . . 121.41(14) ?
C2 C3 C11 . . 115.98(13) ?
C3 C4 C5 . . 123.73(14) ?
C3 C4 H20 . . 118.1 ?
C5 C4 H20 . . 118.1 ?
O1 C5 C4 . . 121.31(15) ?
O1 C5 C6 . . 122.44(15) ?
C4 C5 C6 . . 116.17(13) ?
C5 C6 C7 . . 112.47(13) ?
C5 C6 C12 . . 108.59(12) ?
C7 C6 C12 . . 112.36(13) ?
C5 C6 H10 . . 107.7 ?
C7 C6 H10 . . 107.7 ?
C12 C6 H10 . . 107.7 ?
C6 C7 H2 . . 109.5 ?
C6 C7 H11 . . 109.5 ?
H2 C7 H11 . . 109.5 ?
C6 C7 H12 . . 109.5 ?
H2 C7 H12 . . 109.5 ?
H11 C7 H12 . . 109.5 ?
C9 C8 C2 . . 110.56(13) ?
C9 C8 H19 . . 109.5 ?
C2 C8 H19 . . 109.5 ?
C9 C8 H6 . . 109.5 ?
C2 C8 H6 . . 109.5 ?
H19 C8 H6 . . 108.1 ?
C8 C9 C10 . . 110.73(13) ?
C8 C9 H18 . . 109.5 ?
C10 C9 H18 . . 109.5 ?
C8 C9 H17 . . 109.5 ?
C10 C9 H17 . . 109.5 ?
H18 C9 H17 . . 108.1 ?
C13 C10 C9 . . 110.88(12) ?
C13 C10 C11 . . 113.15(12) ?
C9 C10 C11 . . 111.16(12) ?
C13 C10 H13 . . 107.1 ?
C9 C10 H13 . . 107.1 ?
C11 C10 H13 . . 107.1 ?
C3 C11 C12 . . 112.26(13) ?
C3 C11 C10 . . 110.84(12) ?
C12 C11 C10 . . 109.60(12) ?
C3 C11 H7 . . 108.0 ?
C12 C11 H7 . . 108.0 ?
C10 C11 H7 . . 108.0 ?
C11 C12 C6 . . 113.15(12) ?
C11 C12 H8 . . 108.9 ?
C6 C12 H8 . . 108.9 ?
C11 C12 H9 . . 108.9 ?
C6 C12 H9 . . 108.9 ?
H8 C12 H9 . . 107.8 ?
C15 C13 C14 . . 121.58(15) ?
C15 C13 C10 . . 120.35(15) ?
C14 C13 C10 . . 117.98(14) ?
C13 C14 H16 . . 109.5 ?
C13 C14 H14 . . 109.5 ?
H16 C14 H14 . . 109.5 ?
C13 C14 H15 . . 109.5 ?
H16 C14 H15 . . 109.5 ?
H14 C14 H15 . . 109.5 ?
C13 C15 H21 . . 120.0 ?
C13 C15 H22 . . 120.0 ?
H21 C15 H22 . . 120.0 ?

loop_
_geom_bond_atom_site_label_1
_geom_bond_atom_site_label_2
_geom_bond_site_symmetry_2
_geom_bond_distance
_geom_bond_publ_flag
O1 C5 . 1.225(2) ?
C1 C2 . 1.532(2) ?
C1 H1 . 0.98 ?
C1 H5 . 0.98 ?
C1 H4 . 0.98 ?
C2 C3 . 1.514(2) ?
C2 C8 . 1.534(2) ?
C2 H3 . 1.0 ?
C3 C4 . 1.343(2) ?
C3 C11 . 1.5190(19) ?
C4 C5 . 1.469(2) ?
C4 H20 . 0.95 ?
C5 C6 . 1.514(2) ?
C6 C7 . 1.520(2) ?
C6 C12 . 1.532(2) ?
C6 H10 . 1.0 ?
C7 H2 . 0.98 ?
C7 H11 . 0.98 ?
C7 H12 . 0.98 ?
C8 C9 . 1.526(2) ?
C8 H19 . 0.99 ?
C8 H6 . 0.99 ?
C9 C10 . 1.529(2) ?
C9 H18 . 0.99 ?
C9 H17 . 0.99 ?
C10 C13 . 1.523(2) ?
C10 C11 . 1.553(2) ?
C10 H13 . 1.0 ?
C11 C12 . 1.530(2) ?
C11 H7 . 1.0 ?
C12 H8 . 0.99 ?
C12 H9 . 0.99 ?
C13 C15 . 1.331(2) ?
C13 C14 . 1.491(2) ?
C14 H16 . 0.98 ?
C14 H14 . 0.98 ?
C14 H15 . 0.98 ?
C15 H21 . 0.95 ?
C15 H22 . 0.95 ?

loop_
_geom_torsion_atom_site_label_1
_geom_torsion_atom_site_label_2
_geom_torsion_atom_site_label_3
_geom_torsion_atom_site_label_4
_geom_torsion_site_symmetry_1
_geom_torsion_site_symmetry_2
_geom_torsion_site_symmetry_3
_geom_torsion_site_symmetry_4
_geom_torsion
_geom_torsion_publ_flag
C1 C2 C3 C4 . . . . 5.2(2) ?
C8 C2 C3 C4 . . . . 132.21(16) ?
C1 C2 C3 C11 . . . . -177.30(13) ?
C8 C2 C3 C11 . . . . -50.30(18) ?
C2 C3 C4 C5 . . . . 171.40(14) ?
C11 C3 C4 C5 . . . . -5.9(2) ?
C3 C4 C5 O1 . . . . 173.06(16) ?
C3 C4 C5 C6 . . . . -10.1(2) ?
O1 C5 C6 C7 . . . . -17.6(2) ?
C4 C5 C6 C7 . . . . 165.64(13) ?
O1 C5 C6 C12 . . . . -142.58(16) ?
C4 C5 C6 C12 . . . . 40.64(18) ?
C3 C2 C8 C9 . . . . 54.40(18) ?
C1 C2 C8 C9 . . . . -176.49(13) ?
C2 C8 C9 C10 . . . . -59.62(17) ?
C8 C9 C10 C13 . . . . -175.03(13) ?
C8 C9 C10 C11 . . . . 58.19(17) ?
C4 C3 C11 C12 . . . . -11.0(2) ?
C2 C3 C11 C12 . . . . 171.47(13) ?
C4 C3 C11 C10 . . . . -133.94(15) ?
C2 C3 C11 C10 . . . . 48.55(17) ?
C13 C10 C11 C3 . . . . -176.89(13) ?
C9 C10 C11 C3 . . . . -51.35(16) ?
C13 C10 C11 C12 . . . . 58.66(17) ?
C9 C10 C11 C12 . . . . -175.80(12) ?
C3 C11 C12 C6 . . . . 43.39(18) ?
C10 C11 C12 C6 . . . . 167.01(12) ?
C5 C6 C12 C11 . . . . -57.75(17) ?
C7 C6 C12 C11 . . . . 177.19(13) ?
C9 C10 C13 C15 . . . . 107.97(17) ?
C11 C10 C13 C15 . . . . -126.35(16) ?
C9 C10 C13 C14 . . . . -68.77(18) ?
C11 C10 C13 C14 . . . . 56.91(18) ?
